data_4028179
loop_
_publ_author_name
'Kathrin Ulbrich'
'Peter Kreitmeier'
'Tirayut Vilaivan'
'Oliver Reiser'

_publ_section_title
;
 Enantioselective Synthesis of 4-Heterosubstituted Cyclopentenones
;
_journal_name_full 'Journal of Organic Chemistry'
_journal_page_first 4202
_journal_page_last 4206
_journal_paper_doi 10.1021/jo400409f
_journal_volume 78
_journal_year 2013
_chemical_absolute_configuration ad
_chemical_compound_source 'see text'
_chemical_formula_moiety 'C13 H9 N O3'
_chemical_formula_sum 'C13 H9 N O3'
_chemical_formula_weight 227.21
_chemical_name_systematic ?
_space_group_IT_number 19
_symmetry_cell_setting orthorhombic
_symmetry_Int_Tables_number 19
_symmetry_space_group_name_Hall 'P 2ac 2ab'
_symmetry_space_group_name_H-M 'P 21 21 21'
_atom_sites_solution_hydrogens geom
_atom_sites_solution_primary direct
_atom_sites_solution_secondary difmap
_audit_creation_date 'Dec 20 09:51:48 2011'
_audit_creation_method 'PLATON <TABLE ACC> option'
_cell_angle_alpha 90
_cell_angle_beta 90
_cell_angle_gamma 90
_cell_formula_units_Z 4
_cell_length_a 8.3790(1)
_cell_length_b 9.7970(1)
_cell_length_c 12.8620(2)
_cell_measurement_reflns_used 6993
_cell_measurement_temperature 123(1)
_cell_measurement_theta_max 74.7596
_cell_measurement_theta_min 3.4334
_cell_volume 1055.83(2)
_computing_cell_refinement
;
CrysAlisPro, Agilent Technologies,
Version 1.171.35.19 (release 27-10-2011 CrysAlis171 .NET)
(compiled Oct 27 2011,15:02:11)
;
_computing_data_collection
;
CrysAlisPro, Agilent Technologies,
Version 1.171.35.19 (release 27-10-2011 CrysAlis171 .NET)
(compiled Oct 27 2011,15:02:11)
;
_computing_data_reduction
;
CrysAlisPro, Agilent Technologies,
Version 1.171.35.19 (release 27-10-2011 CrysAlis171 .NET)
(compiled Oct 27 2011,15:02:11)
;
_computing_molecular_graphics 'SXGRAPH (Farrugia, 1999)'
_computing_publication_material 'PLATON (Spek, 2003)'
_computing_structure_refinement 'SHELXL-97 (Sheldrick, 1997)'
_computing_structure_solution 'SIR-97 (Altomare, 1999)'
_diffrn_ambient_temperature 123(1)
_diffrn_detector_area_resol_mean 10.3546
_diffrn_measured_fraction_theta_full 0.999
_diffrn_measured_fraction_theta_max 0.999
_diffrn_measurement_device_type 'SuperNova,Single source at offset,Atlas'
_diffrn_measurement_method '\w scans'
_diffrn_radiation_monochromator mirror
_diffrn_radiation_probe x-ray
_diffrn_radiation_source 'SuperNova (Cu) x-ray Source'
_diffrn_radiation_type CuK\a
_diffrn_radiation_wavelength 1.54178
_diffrn_reflns_av_R_equivalents 0.0282
_diffrn_reflns_av_sigmaI/netI 0.0175
_diffrn_reflns_limit_h_max 10
_diffrn_reflns_limit_h_min -9
_diffrn_reflns_limit_k_max 12
_diffrn_reflns_limit_k_min -12
_diffrn_reflns_limit_l_max 15
_diffrn_reflns_limit_l_min -16
_diffrn_reflns_number 9890
_diffrn_reflns_reduction_process
;
;
_diffrn_reflns_theta_full 74.93
_diffrn_reflns_theta_max 74.93
_diffrn_reflns_theta_min 5.68
_exptl_absorpt_coefficient_mu 0.856
_exptl_absorpt_correction_T_max 1.00000
_exptl_absorpt_correction_T_min 0.81056
_exptl_absorpt_correction_type multi-scan
_exptl_absorpt_process_details
;
CrysAlisPro, Agilent Technologies,
Version 1.171.35.19 (release 27-10-2011 CrysAlis171 .NET)
(compiled Oct 27 2011,15:02:11)
empirical absorption correction using spherical harmonics,
 implemented in SCALE3 ABSPACK scaling algorithm.
;
_exptl_crystal_colour colourless
_exptl_crystal_density_diffrn 1.429
_exptl_crystal_density_method 'Not Measured'
_exptl_crystal_description rod
_exptl_crystal_F_000 472
_exptl_crystal_size_max 0.28
_exptl_crystal_size_mid 0.10
_exptl_crystal_size_min 0.09
_refine_diff_density_max 0.136
_refine_diff_density_min -0.217
_refine_diff_density_rms 0.043
_refine_ls_abs_structure_details 'Flack H.D. (1983), Acta Cryst. A39, 876-881'
_refine_ls_abs_structure_Flack -0.09(19)
_refine_ls_extinction_method none
_refine_ls_goodness_of_fit_ref 1.051
_refine_ls_hydrogen_treatment refall
_refine_ls_matrix_type full
_refine_ls_number_parameters 190
_refine_ls_number_reflns 2156
_refine_ls_number_restraints 0
_refine_ls_restrained_S_all 1.051
_refine_ls_R_factor_all 0.0325
_refine_ls_R_factor_gt 0.0320
_refine_ls_shift/su_max 0.000
_refine_ls_shift/su_mean 0.000
_refine_ls_structure_factor_coef Fsqd
_refine_ls_weighting_details 'calc w=1/[\s^2^(Fo^2^)+(0.0561P)^2^+0.1594P] where P=(Fo^2^+2Fc^2^)/3'
_refine_ls_weighting_scheme calc
_refine_ls_wR_factor_gt 0.0829
_refine_ls_wR_factor_ref 0.0837
_reflns_number_gt 2121
_reflns_number_total 2156
_reflns_threshold_expression >2\s(i)
_cod_data_source_file jo400409f_si_002.cif
_cod_data_source_block k258fin
_cod_database_code 4028179

loop_
_symmetry_equiv_pos_site_id
_symmetry_equiv_pos_as_xyz
1 x,y,z
2 1/2-x,-y,1/2+z
3 1/2+x,1/2-y,-z
4 -x,1/2+y,1/2-z

loop_
_atom_site_aniso_label
_atom_site_aniso_U_11
_atom_site_aniso_U_22
_atom_site_aniso_U_33
_atom_site_aniso_U_23
_atom_site_aniso_U_13
_atom_site_aniso_U_12
O1 0.0250(5) 0.0233(4) 0.0171(4) 0.0003(4) -0.0020(4) -0.0018(4)
O2 0.0307(5) 0.0317(5) 0.0239(5) 0.0008(4) -0.0104(4) 0.0050(4)
O3 0.0457(7) 0.0566(8) 0.0302(6) -0.0133(6) 0.0079(5) 0.0004(6)
N1 0.0204(5) 0.0201(5) 0.0195(5) 0.0000(4) -0.0018(4) 0.0024(4)
C1 0.0160(6) 0.0190(6) 0.0188(5) 0.0026(5) 0.0011(5) -0.0025(4)
C2 0.0159(6) 0.0191(6) 0.0200(5) 0.0009(5) -0.0006(5) -0.0027(5)
C3 0.0196(6) 0.0217(6) 0.0251(6) 0.0042(5) -0.0024(5) -0.0009(5)
C4 0.0243(7) 0.0210(6) 0.0319(7) 0.0023(6) -0.0005(6) 0.0010(6)
C5 0.0273(7) 0.0214(6) 0.0289(7) -0.0038(6) 0.0018(6) -0.0015(6)
C6 0.0215(6) 0.0245(7) 0.0213(6) -0.0019(5) -0.0001(5) -0.0040(6)
C7 0.0175(6) 0.0213(6) 0.0203(6) 0.0005(5) -0.0002(5) -0.0032(5)
C8 0.0180(6) 0.0222(6) 0.0192(6) 0.0013(5) -0.0008(5) -0.0013(5)
C9 0.0245(6) 0.0213(6) 0.0222(6) 0.0010(5) -0.0016(6) 0.0048(5)
C10 0.0235(7) 0.0321(8) 0.0281(7) 0.0004(6) 0.0032(6) 0.0045(6)
C11 0.0275(7) 0.0276(7) 0.0259(7) -0.0015(5) -0.0005(6) 0.0080(6)
C12 0.0319(7) 0.0202(6) 0.0319(7) -0.0004(6) -0.0009(6) 0.0025(6)
C13 0.0337(8) 0.0205(6) 0.0279(7) 0.0038(5) 0.0037(6) 0.0025(6)

loop_
_atom_site_label
_atom_site_type_symbol
_atom_site_thermal_displace_type
_atom_site_fract_x
_atom_site_fract_y
_atom_site_fract_z
_atom_site_occupancy
_atom_site_U_iso_or_equiv
O1 O Uani 0.83368(11) 0.22274(10) 0.74735(7) 1.000 0.0218(3)
O2 O Uani 0.57253(13) 0.22212(11) 0.43461(8) 1.000 0.0288(3)
O3 O Uani 0.59700(16) 0.53487(14) 0.87594(9) 1.000 0.0442(4)
N1 N Uani 0.68988(14) 0.25588(11) 0.59600(8) 1.000 0.0200(3)
C1 C Uani 0.78944(14) 0.18298(13) 0.66242(10) 1.000 0.0179(3)
C2 C Uani 0.82253(15) 0.05083(13) 0.61013(10) 1.000 0.0183(3)
C3 C Uani 0.91451(16) -0.05928(14) 0.64106(10) 1.000 0.0221(3)
C4 C Uani 0.92309(17) -0.17000(15) 0.57290(12) 1.000 0.0257(4)
C5 C Uani 0.84041(18) -0.17041(15) 0.47886(11) 1.000 0.0259(4)
C6 C Uani 0.74701(16) -0.05913(14) 0.44889(10) 1.000 0.0224(4)
C7 C Uani 0.74131(15) 0.05072(14) 0.51608(10) 1.000 0.0197(3)
C8 C Uani 0.65568(15) 0.18243(14) 0.50529(10) 1.000 0.0198(3)
C9 C Uani 0.62390(17) 0.39063(14) 0.61870(10) 1.000 0.0227(3)
C10 C Uani 0.53440(18) 0.39819(16) 0.72314(11) 1.000 0.0279(4)
C11 C Uani 0.62417(18) 0.50474(15) 0.78589(11) 1.000 0.0270(4)
C12 C Uani 0.74780(19) 0.56392(15) 0.71889(12) 1.000 0.0280(4)
C13 C Uani 0.7516(2) 0.49889(15) 0.62854(12) 1.000 0.0274(4)
H1 H Uiso 0.971(2) -0.0600(17) 0.7086(13) 1.000 0.021(4)
H2 H Uiso 0.987(2) -0.2507(18) 0.5946(13) 1.000 0.026(4)
H3 H Uiso 0.843(2) -0.2485(19) 0.4342(14) 1.000 0.032(5)
H4 H Uiso 0.685(2) -0.0574(18) 0.3806(13) 1.000 0.023(4)
H5 H Uiso 0.558(2) 0.4095(18) 0.5599(12) 1.000 0.021(4)
H6 H Uiso 0.534(2) 0.3122(19) 0.7605(15) 1.000 0.029(4)
H7 H Uiso 0.423(3) 0.427(2) 0.7114(16) 1.000 0.043(5)
H8 H Uiso 0.815(2) 0.636(2) 0.7410(14) 1.000 0.038(5)
H9 H Uiso 0.822(3) 0.517(2) 0.5707(16) 1.000 0.037(5)

loop_
_atom_type_symbol
_atom_type_description
_atom_type_scat_dispersion_real
_atom_type_scat_dispersion_imag
_atom_type_scat_source
O O 0.0492 0.0322 'International Tables Vol C Tables 4.2.6.8 and 6.1.1.4'
N N 0.0311 0.0180 'International Tables Vol C Tables 4.2.6.8 and 6.1.1.4'
H H 0.0000 0.0000 'International Tables Vol C Tables 4.2.6.8 and 6.1.1.4'
C C 0.0181 0.0091 'International Tables Vol C Tables 4.2.6.8 and 6.1.1.4'

loop_
_geom_angle_atom_site_label_1
_geom_angle_atom_site_label_2
_geom_angle_atom_site_label_3
_geom_angle
_geom_angle_publ_flag
C1 N1 C8 111.75(11) yes
C1 N1 C9 124.62(10) yes
C8 N1 C9 123.61(11) yes
O1 C1 N1 124.70(12) yes
O1 C1 C2 128.93(12) yes
N1 C1 C2 106.34(10) yes
C1 C2 C3 130.79(12) no
C1 C2 C7 107.69(11) no
C3 C2 C7 121.53(12) no
C2 C3 C4 116.97(12) no
C3 C4 C5 121.42(13) no
C4 C5 C6 121.06(13) no
C5 C6 C7 117.07(12) no
C2 C7 C6 121.94(12) no
C2 C7 C8 108.55(11) no
C6 C7 C8 129.51(12) no
O2 C8 N1 125.37(13) yes
O2 C8 C7 128.96(13) yes
N1 C8 C7 105.67(11) yes
N1 C9 C10 113.71(11) yes
N1 C9 C13 112.51(12) yes
C10 C9 C13 103.76(11) no
C9 C10 C11 104.80(12) no
O3 C11 C10 125.44(14) yes
O3 C11 C12 126.55(14) yes
C10 C11 C12 108.01(12) no
C11 C12 C13 110.00(14) no
C9 C13 C12 113.17(14) no
C2 C3 H1 121.6(10) no
C4 C3 H1 121.4(10) no
C3 C4 H2 118.0(10) no
C5 C4 H2 120.6(10) no
C4 C5 H3 120.8(11) no
C6 C5 H3 118.1(11) no
C5 C6 H4 122.4(10) no
C7 C6 H4 120.5(10) no
N1 C9 H5 103.6(10) no
C10 C9 H5 113.6(10) no
C13 C9 H5 109.9(10) no
C9 C10 H6 113.1(11) no
C9 C10 H7 109.9(12) no
C11 C10 H6 109.6(11) no
C11 C10 H7 110.7(12) no
H6 C10 H7 108.7(16) no
C11 C12 H8 122.6(11) no
C13 C12 H8 127.4(11) no
C9 C13 H9 119.8(13) no
C12 C13 H9 127.0(13) no

loop_
_geom_bond_atom_site_label_1
_geom_bond_atom_site_label_2
_geom_bond_distance
_geom_bond_publ_flag
O1 C1 1.2175(16) yes
O2 C8 1.2096(17) yes
O3 C11 1.2167(18) yes
N1 C1 1.3913(17) yes
N1 C8 1.4004(17) yes
N1 C9 1.4607(18) yes
C1 C2 1.4851(18) no
C2 C3 1.3842(19) no
C2 C7 1.3880(18) no
C3 C4 1.397(2) no
C4 C5 1.394(2) no
C5 C6 1.396(2) no
C6 C7 1.3811(19) no
C7 C8 1.4829(19) no
C9 C10 1.540(2) no
C9 C13 1.512(2) no
C10 C11 1.519(2) no
C11 C12 1.467(2) no
C12 C13 1.326(2) no
C3 H1 0.989(17) no
C4 H2 0.995(17) no
C5 H3 0.957(18) no
C6 H4 1.021(17) no
C9 H5 0.955(16) no
C10 H6 0.970(19) no
C10 H7 0.99(2) no
C12 H8 0.947(19) no
C13 H9 0.97(2) no

loop_
_geom_contact_atom_site_label_1
_geom_contact_atom_site_label_2
_geom_contact_distance
_geom_contact_site_symmetry_2
_geom_contact_publ_flag
O1 C10 3.0561(18) . no
O1 C11 3.3106(18) . no
O1 C13 3.1824(18) . no
O1 C4 3.2562(18) 4_756 no
O1 C5 3.3552(17) 2_655 no
O1 C6 3.1218(16) 2_655 no
O1 C3 3.3275(16) 4_756 no
O1 O2 3.1264(14) 3_556 no
O2 O1 3.1264(14) 3_456 no
O2 N1 3.2375(16) 3_456 no
O2 C2 3.1092(17) 3_456 no
O2 C1 2.8370(16) 3_456 no
O3 C8 2.9843(18) 4_656 no
O3 N1 3.2552(18) 4_656 no
O3 C7 3.1605(18) 4_656 no
O1 H1 2.744(17) 4_756 no
O1 H4 2.363(17) 2_655 no
O1 H6 2.665(17) . no
O1 H3 2.834(18) 2_655 no
O1 H2 2.541(17) 4_756 no
O2 H5 2.446(17) . no
O3 H9 2.65(2) 2_665 no
N1 O2 3.2375(16) 3_556 no
N1 O3 3.2552(18) 4_646 no
C1 O2 2.8370(16) 3_556 no
C2 O2 3.1092(17) 3_556 no
C3 C12 3.565(2) 4_746 no
C3 O1 3.3275(16) 4_746 no
C4 C12 3.533(2) 1_545 no
C4 O1 3.2562(18) 4_746 no
C5 O1 3.3552(17) 2_654 no
C6 O1 3.1218(16) 2_654 no
C7 O3 3.1605(18) 4_646 no
C8 O3 2.9843(18) 4_646 no
C10 O1 3.0561(18) . no
C11 O1 3.3106(18) . no
C12 C3 3.565(2) 4_756 no
C12 C4 3.533(2) 1_565 no
C13 O1 3.1824(18) . no
C1 H4 3.072(17) 2_655 no
C1 H6 2.788(18) . no
C2 H5 2.971(16) 3_556 no
C4 H8 3.018(19) 1_545 no
C6 H7 2.85(2) 3_556 no
C6 H2 2.921(17) 3_446 no
C6 H5 2.992(17) 3_556 no
C7 H5 2.855(17) 3_556 no
C12 H1 2.810(17) 4_756 no
H1 O1 2.744(17) 4_746 no
H1 C12 2.810(17) 4_746 no
H2 C6 2.921(17) 3_546 no
H2 H4 2.53(2) 3_546 no
H2 O1 2.541(17) 4_746 no
H3 O1 2.834(18) 2_654 no
H3 H6 2.54(3) 2_654 no
H4 O1 2.363(17) 2_654 no
H4 C1 3.072(17) 2_654 no
H4 H2 2.53(2) 3_446 no
H5 O2 2.446(17) . no
H5 C2 2.971(16) 3_456 no
H5 C6 2.992(17) 3_456 no
H5 C7 2.855(17) 3_456 no
H6 O1 2.665(17) . no
H6 C1 2.788(18) . no
H6 H3 2.54(3) 2_655 no
H7 C6 2.85(2) 3_456 no
H8 C4 3.018(19) 1_565 no
H9 O3 2.65(2) 2_664 no

loop_
_geom_hbond_atom_site_label_D
_geom_hbond_atom_site_label_H
_geom_hbond_atom_site_label_A
_geom_hbond_distance_DH
_geom_hbond_distance_HA
_geom_hbond_distance_DA
_geom_hbond_angle_DHA
_geom_hbond_site_symmetry_A
_geom_hbond_publ_flag
C4 H2 O1 0.995(17) 2.541(17) 3.2562(18) 128.6(13) 4_746 yes
C6 H4 O1 1.021(17) 2.363(17) 3.1218(16) 130.3(13) 2_654 yes
C9 H5 O2 0.955(16) 2.446(17) 2.9184(17) 110.4(12) . yes

loop_
_geom_torsion_atom_site_label_1
_geom_torsion_atom_site_label_2
_geom_torsion_atom_site_label_3
_geom_torsion_atom_site_label_4
_geom_torsion
_geom_torsion_publ_flag
C8 N1 C1 O1 -178.14(12) no
C9 N1 C1 O1 -0.1(2) no
C8 N1 C1 C2 0.00(14) no
C9 N1 C1 C2 178.05(11) no
C9 N1 C8 C7 -177.80(11) no
C1 N1 C9 C10 -53.58(17) no
C8 N1 C9 C10 124.25(13) no
C1 N1 C9 C13 64.01(16) no
C1 N1 C8 O2 -179.80(13) no
C9 N1 C8 O2 2.1(2) no
C1 N1 C8 C7 0.28(14) no
C8 N1 C9 C13 -118.16(14) no
O1 C1 C2 C3 -2.3(2) no
N1 C1 C2 C3 179.70(13) no
N1 C1 C2 C7 -0.30(14) no
O1 C1 C2 C7 177.73(13) no
C1 C2 C3 C4 -179.41(13) no
C7 C2 C3 C4 0.6(2) no
C1 C2 C7 C6 -179.58(12) no
C1 C2 C7 C8 0.47(14) no
C3 C2 C7 C6 0.4(2) no
C3 C2 C7 C8 -179.53(12) no
C2 C3 C4 C5 -1.1(2) no
C3 C4 C5 C6 0.7(2) no
C4 C5 C6 C7 0.4(2) no
C5 C6 C7 C8 179.05(13) no
C5 C6 C7 C2 -0.9(2) no
C2 C7 C8 O2 179.62(14) no
C6 C7 C8 O2 -0.3(2) no
C6 C7 C8 N1 179.58(13) no
C2 C7 C8 N1 -0.47(14) no
N1 C9 C10 C11 119.60(13) no
C13 C9 C10 C11 -2.95(15) no
N1 C9 C13 C12 -123.44(14) no
C10 C9 C13 C12 -0.10(18) no
C9 C10 C11 O3 -175.17(15) no
C9 C10 C11 C12 4.89(16) no
O3 C11 C12 C13 174.86(16) no
C10 C11 C12 C13 -5.20(18) no
C11 C12 C13 C9 3.31(19) no
